data_1508364
loop_
_publ_author_name
'Dolzhenko, Anton V.'
'Tan, Geok Kheng'
'Koh, Lip Lin'
'Dolzhenko, Anna V.'
'Chui, Wai Keung'

_publ_contact_author_email phada@nus.edu.sg
_publ_contact_author_name 'Anton V. Dolzhenko'
_publ_section_title
;
 Molecular and Crystal Structure of
 7,7-Dimethyl-2-pyridin-4-yl-6,7-dihydro-1,2,4-triazolo[1,5-a][1,3,5]triazin-5-amine
 [1]
;
_journal_issue 3
_journal_name_full Crystals
_journal_page_first 136
_journal_page_last 144
_journal_paper_doi 10.3390/cryst1030136
_journal_volume 1
_journal_year 2011
_chemical_formula_sum 'C11 H13 N7'
_chemical_formula_weight 243.28
_chemical_name_systematic 7,7-dimethyl-2-pyridin-4-yl-6,7-dihydro[1,2,4]triazolo[1,5-a][1,3,5]triazin-5-amine
_space_group_IT_number 14
_symmetry_cell_setting monoclinic
_symmetry_Int_Tables_number 14
_symmetry_space_group_name_Hall '-P 2yn'
_symmetry_space_group_name_H-M 'P 1 21/n 1'
_atom_sites_solution_hydrogens geom
_atom_sites_solution_primary direct
_atom_sites_solution_secondary difmap
_audit_creation_method SHELXL-97
_audit_update_record
;
2011-05-11 # Formatted by publCIF
;
_cell_angle_alpha 90.00
_cell_angle_beta 106.069(2)
_cell_angle_gamma 90.00
_cell_formula_units_Z 4
_cell_length_a 7.3326(5)
_cell_length_b 19.4897(14)
_cell_length_c 8.6586(6)
_cell_measurement_reflns_used 2409
_cell_measurement_temperature 295(2)
_cell_measurement_theta_max 26.03
_cell_measurement_theta_min 2.66
_cell_volume 1189.06(14)
_computing_cell_refinement 'Bruker SMART'
_computing_data_collection 'Bruker SMART'
_computing_data_reduction 'Bruker SAINT'
_computing_molecular_graphics 'Bruker SHELXTL'
_computing_publication_material 'Bruker SHELXTL'
_computing_structure_refinement SHELXL-97
_computing_structure_solution SHELXS-97
_diffrn_ambient_temperature 295(2)
_diffrn_measured_fraction_theta_full 0.999
_diffrn_measured_fraction_theta_max 0.999
_diffrn_measurement_device_type 'CCD area detector'
_diffrn_measurement_method 'phi and omega scans'
_diffrn_radiation_monochromator graphite
_diffrn_radiation_probe x-ray
_diffrn_radiation_type MoK\a
_diffrn_radiation_wavelength 0.71073
_diffrn_reflns_av_R_equivalents 0.0235
_diffrn_reflns_av_sigmaI/netI 0.0254
_diffrn_reflns_limit_h_max 5
_diffrn_reflns_limit_h_min -9
_diffrn_reflns_limit_k_max 25
_diffrn_reflns_limit_k_min -25
_diffrn_reflns_limit_l_max 11
_diffrn_reflns_limit_l_min -11
_diffrn_reflns_number 8323
_diffrn_reflns_theta_full 27.50
_diffrn_reflns_theta_max 27.50
_diffrn_reflns_theta_min 2.09
_diffrn_source 'fine-focus sealed tube'
_exptl_absorpt_coefficient_mu 0.091
_exptl_absorpt_correction_T_max 0.9819
_exptl_absorpt_correction_T_min 0.9388
_exptl_absorpt_correction_type multi-scan
_exptl_crystal_colour COLOURLESS
_exptl_crystal_density_diffrn 1.359
_exptl_crystal_density_method 'not measured'
_exptl_crystal_description BLOCK
_exptl_crystal_F_000 512
_exptl_crystal_recrystallization_method 'recrystallized from ethanol'
_exptl_crystal_size_max 0.70
_exptl_crystal_size_mid 0.40
_exptl_crystal_size_min 0.20
_refine_diff_density_max 0.268
_refine_diff_density_min -0.213
_refine_diff_density_rms 0.042
_refine_ls_extinction_method none
_refine_ls_goodness_of_fit_ref 1.057
_refine_ls_hydrogen_treatment mixed
_refine_ls_matrix_type full
_refine_ls_number_parameters 177
_refine_ls_number_reflns 2736
_refine_ls_number_restraints 0
_refine_ls_restrained_S_all 1.057
_refine_ls_R_factor_all 0.0582
_refine_ls_R_factor_gt 0.0476
_refine_ls_shift/su_max 0.000
_refine_ls_shift/su_mean 0.000
_refine_ls_structure_factor_coef Fsqd
_refine_ls_weighting_details 'calc w=1/[\s^2^(Fo^2^)+(0.0642P)^2^+0.2374P] where P=(Fo^2^+2Fc^2^)/3'
_refine_ls_weighting_scheme calc
_refine_ls_wR_factor_gt 0.1188
_refine_ls_wR_factor_ref 0.1255
_reflns_number_gt 2282
_reflns_number_total 2736
_reflns_threshold_expression >2sigma(I)
_cod_data_source_file crystals-01-00136-s001.cif
_cod_data_source_block 1
_cod_original_sg_symbol_H-M 'P 21/n'
_cod_database_code 1508364

loop_
_symmetry_equiv_pos_as_xyz
'x, y, z'
'-x+1/2, y+1/2, -z+1/2'
'-x, -y, -z'
'x-1/2, -y-1/2, z-1/2'

loop_
_atom_site_label
_atom_site_type_symbol
_atom_site_fract_x
_atom_site_fract_y
_atom_site_fract_z
_atom_site_U_iso_or_equiv
_atom_site_adp_type
_atom_site_occupancy
_atom_site_symmetry_multiplicity
_atom_site_calc_flag
_atom_site_refinement_flags
N1 N 0.1266(2) 0.30615(7) 0.56678(17) 0.0470(4) Uani 1 1 d .
H1A H 0.216(3) 0.3301(9) 0.635(2) 0.048(5) Uiso 1 1 d .
H1B H 0.008(3) 0.3222(9) 0.532(2) 0.051(5) Uiso 1 1 d .
N2 N 0.31440(17) 0.20967(6) 0.59797(15) 0.0369(3) Uani 1 1 d .
N3 N 0.20958(16) 0.11435(6) 0.44275(14) 0.0331(3) Uani 1 1 d .
N4 N 0.19387(17) 0.04748(6) 0.39322(15) 0.0352(3) Uani 1 1 d .
N5 N -0.07155(17) 0.10822(6) 0.27222(15) 0.0378(3) Uani 1 1 d .
N6 N 0.02707(18) 0.21735(6) 0.39340(15) 0.0412(3) Uani 1 1 d .
N7 N -0.2278(2) -0.12753(8) 0.01687(19) 0.0552(4) Uani 1 1 d .
C1 C 0.1572(2) 0.24368(7) 0.51712(16) 0.0342(3) Uani 1 1 d .
C2 C 0.38373(19) 0.14781(7) 0.53747(16) 0.0323(3) Uani 1 1 d .
C3 C 0.0524(2) 0.14982(7) 0.36870(16) 0.0343(3) Uani 1 1 d .
C4 C 0.0217(2) 0.04720(7) 0.29176(16) 0.0330(3) Uani 1 1 d .
C5 C -0.0629(2) -0.01380(7) 0.20062(18) 0.0352(3) Uani 1 1 d .
C6 C 0.0005(2) -0.07958(8) 0.2460(2) 0.0443(4) Uani 1 1 d .
H6 H 0.0988 -0.0870 0.3388 0.053 Uiso 1 1 calc R
C7 C -0.0849(3) -0.13396(9) 0.1512(3) 0.0549(5) Uani 1 1 d .
H7 H -0.0403 -0.1779 0.1827 0.066 Uiso 1 1 calc R
C8 C -0.2863(3) -0.06398(9) -0.0245(2) 0.0496(4) Uani 1 1 d .
H8 H -0.3851 -0.0580 -0.1176 0.060 Uiso 1 1 calc R
C9 C -0.2106(2) -0.00639(9) 0.06121(18) 0.0425(4) Uani 1 1 d .
H9 H -0.2577 0.0369 0.0263 0.051 Uiso 1 1 calc R
C10 C 0.4857(2) 0.10228(8) 0.67640(18) 0.0408(4) Uani 1 1 d .
H10A H 0.5917 0.1267 0.7441 0.061 Uiso 1 1 calc R
H10B H 0.5300 0.0617 0.6355 0.061 Uiso 1 1 calc R
H10C H 0.3998 0.0897 0.7376 0.061 Uiso 1 1 calc R
C11 C 0.5086(2) 0.16537(9) 0.4291(2) 0.0489(4) Uani 1 1 d .
H11A H 0.4363 0.1910 0.3381 0.073 Uiso 1 1 calc R
H11B H 0.5538 0.1238 0.3929 0.073 Uiso 1 1 calc R
H11C H 0.6147 0.1923 0.4880 0.073 Uiso 1 1 calc R
H2 H 0.383(2) 0.2280(9) 0.682(2) 0.041(4) Uiso 1 1 d .

loop_
_atom_site_aniso_label
_atom_site_aniso_U_11
_atom_site_aniso_U_22
_atom_site_aniso_U_33
_atom_site_aniso_U_23
_atom_site_aniso_U_13
_atom_site_aniso_U_12
N1 0.0398(8) 0.0385(7) 0.0478(8) -0.0121(6) -0.0125(6) 0.0078(6)
N2 0.0329(6) 0.0364(6) 0.0315(6) -0.0066(5) -0.0075(5) 0.0028(5)
N3 0.0285(6) 0.0306(6) 0.0341(6) -0.0023(5) -0.0015(5) 0.0007(4)
N4 0.0319(6) 0.0303(6) 0.0397(7) -0.0040(5) 0.0037(5) -0.0015(5)
N5 0.0342(7) 0.0346(6) 0.0364(6) -0.0039(5) -0.0042(5) -0.0009(5)
N6 0.0394(7) 0.0333(6) 0.0374(7) -0.0038(5) -0.0118(5) 0.0053(5)
N7 0.0533(9) 0.0512(9) 0.0616(9) -0.0209(7) 0.0169(7) -0.0173(7)
C1 0.0334(7) 0.0322(7) 0.0308(7) 0.0000(5) -0.0016(6) 0.0021(6)
C2 0.0266(7) 0.0338(7) 0.0314(7) -0.0034(5) -0.0005(5) -0.0009(5)
C3 0.0308(7) 0.0348(7) 0.0300(7) 0.0006(5) -0.0037(5) 0.0019(6)
C4 0.0305(7) 0.0333(7) 0.0334(7) -0.0018(5) 0.0058(6) -0.0032(6)
C5 0.0300(7) 0.0374(8) 0.0393(8) -0.0053(6) 0.0113(6) -0.0062(6)
C6 0.0330(8) 0.0398(8) 0.0579(10) -0.0054(7) 0.0089(7) -0.0016(6)
C7 0.0473(10) 0.0381(9) 0.0805(13) -0.0113(8) 0.0198(9) -0.0037(7)
C8 0.0508(10) 0.0554(10) 0.0407(9) -0.0102(7) 0.0093(7) -0.0174(8)
C9 0.0434(8) 0.0439(8) 0.0374(8) -0.0022(6) 0.0069(7) -0.0091(7)
C10 0.0316(7) 0.0463(9) 0.0378(8) 0.0017(6) -0.0016(6) 0.0074(6)
C11 0.0453(9) 0.0552(10) 0.0469(9) -0.0026(7) 0.0139(7) -0.0097(8)

loop_
_atom_type_symbol
_atom_type_description
_atom_type_scat_dispersion_real
_atom_type_scat_dispersion_imag
_atom_type_scat_source
C C 0.0033 0.0016 'International Tables Vol C Tables 4.2.6.8 and 6.1.1.4'
H H 0.0000 0.0000 'International Tables Vol C Tables 4.2.6.8 and 6.1.1.4'
N N 0.0061 0.0033 'International Tables Vol C Tables 4.2.6.8 and 6.1.1.4'

loop_
_geom_angle_atom_site_label_1
_geom_angle_atom_site_label_2
_geom_angle_atom_site_label_3
_geom_angle
C1 N1 H1A 122.7(12)
C1 N1 H1B 116.5(12)
H1A N1 H1B 120.7(16)
C1 N2 C2 123.57(12)
C1 N2 H2 117.5(11)
C2 N2 H2 118.5(11)
C3 N3 N4 110.73(11)
C3 N3 C2 122.48(12)
N4 N3 C2 125.76(11)
C4 N4 N3 101.20(11)
C3 N5 C4 102.89(11)
C1 N6 C3 113.86(12)
C8 N7 C7 116.02(14)
N6 C1 N1 117.87(13)
N6 C1 N2 123.45(13)
N1 C1 N2 118.64(13)
N2 C2 N3 103.42(11)
N2 C2 C10 110.05(11)
N3 C2 C10 110.22(12)
N2 C2 C11 111.37(13)
N3 C2 C11 109.58(12)
C10 C2 C11 111.88(13)
N5 C3 N3 109.47(12)
N5 C3 N6 126.38(13)
N3 C3 N6 124.13(12)
N4 C4 N5 115.70(12)
N4 C4 C5 122.97(13)
N5 C4 C5 121.29(12)
C6 C5 C9 117.62(14)
C6 C5 C4 122.67(14)
C9 C5 C4 119.70(13)
C7 C6 C5 118.77(16)
C7 C6 H6 120.6
C5 C6 H6 120.6
N7 C7 C6 124.20(17)
N7 C7 H7 117.9
C6 C7 H7 117.9
N7 C8 C9 124.35(17)
N7 C8 H8 117.8
C9 C8 H8 117.8
C8 C9 C5 119.04(16)
C8 C9 H9 120.5
C5 C9 H9 120.5
C2 C10 H10A 109.5
C2 C10 H10B 109.5
H10A C10 H10B 109.5
C2 C10 H10C 109.5
H10A C10 H10C 109.5
H10B C10 H10C 109.5
C2 C11 H11A 109.5
C2 C11 H11B 109.5
H11A C11 H11B 109.5
C2 C11 H11C 109.5
H11A C11 H11C 109.5
H11B C11 H11C 109.5

loop_
_geom_bond_atom_site_label_1
_geom_bond_atom_site_label_2
_geom_bond_distance
N1 C1 1.3308(19)
N1 H1A 0.88(2)
N1 H1B 0.89(2)
N2 C1 1.3459(17)
N2 C2 1.4607(18)
N2 H2 0.841(18)
N3 C3 1.3447(17)
N3 N4 1.3669(16)
N3 C2 1.4659(16)
N4 C4 1.3236(18)
N5 C3 1.3270(18)
N5 C4 1.3588(18)
N6 C1 1.3249(17)
N6 C3 1.3544(18)
N7 C8 1.327(2)
N7 C7 1.339(2)
C2 C10 1.5151(19)
C2 C11 1.520(2)
C4 C5 1.4664(19)
C5 C6 1.383(2)
C5 C9 1.388(2)
C6 C7 1.380(2)
C6 H6 0.9300
C7 H7 0.9300
C8 C9 1.375(2)
C8 H8 0.9300
C9 H9 0.9300
C10 H10A 0.9600
C10 H10B 0.9600
C10 H10C 0.9600
C11 H11A 0.9600
C11 H11B 0.9600
C11 H11C 0.9600

loop_
_geom_hbond_atom_site_label_D
_geom_hbond_atom_site_label_H
_geom_hbond_atom_site_label_A
_geom_hbond_distance_DH
_geom_hbond_distance_HA
_geom_hbond_distance_DA
_geom_hbond_angle_DHA
_geom_hbond_site_symmetry_A
N1 H1A N5 0.88(2) 2.06(2) 2.9444(18) 173.6(17) 4_666
N1 H1B N7 0.89(2) 2.21(2) 3.094(2) 170.3(16) 2_455
N2 H2 N6 0.841(18) 2.128(18) 2.9648(17) 172.9(16) 4_666

loop_
_cod_related_entry_id
_cod_related_entry_database
_cod_related_entry_code
1 ChemSpider 30651997
